data_7007552
loop_
_publ_author_name
'Zhang, Lei'
'Sun, Jie'
'Zhu, Huping'
'Xu, Qiang'
'Tsumori, Nobuko'
'Chen, Jiabi'

_publ_section_title
;
 Novel dimetal bridging carbene complexes derived from a terminal
 carbonyl dimetal compound. Syntheses, structures and reactivities of
 7H-indene-coordinated diiron bridging carbene complexes.
;
_journal_issue 36
_journal_name_full 'Dalton transactions (Cambridge, England : 2003)'
_journal_page_first 4348
_journal_page_last 4358
_journal_paper_doi 10.1039/b607283f
_journal_year 2006
_chemical_formula_sum 'C20 H14 Fe2 O4'
_chemical_formula_weight 430.01
_chemical_name_systematic
;
?
;
_space_group_IT_number 14
_symmetry_cell_setting monoclinic
_symmetry_space_group_name_Hall '-P 2yn'
_symmetry_space_group_name_H-M 'P 1 21/n 1'
_atom_sites_solution_hydrogens geom
_atom_sites_solution_primary direct
_atom_sites_solution_secondary difmap
_audit_creation_method SHELXL-97
_cell_angle_alpha 90.00
_cell_angle_beta 97.343(3)
_cell_angle_gamma 90.00
_cell_formula_units_Z 4
_cell_length_a 9.2338(14)
_cell_length_b 16.086(3)
_cell_length_c 11.8502(18)
_cell_measurement_reflns_used 899
_cell_measurement_temperature 293(2)
_cell_measurement_theta_max 34.567
_cell_measurement_theta_min 5.278
_cell_volume 1745.7(5)
_computing_cell_refinement 'Bruker SMART'
_computing_data_collection 'Bruker SMART'
_computing_data_reduction 'Bruker SHELXTL'
_computing_molecular_graphics 'Bruker SHELXTL'
_computing_publication_material 'Bruker SHELXTL'
_computing_structure_refinement 'SHELXL-97 (Sheldrick, 1997)'
_computing_structure_solution 'SHELXS-97 (Sheldrick, 1990)'
_diffrn_ambient_temperature 293(2)
_diffrn_measured_fraction_theta_full 0.994
_diffrn_measured_fraction_theta_max 0.994
_diffrn_measurement_device_type 'CCD area detector'
_diffrn_measurement_method 'phi and omega scans'
_diffrn_radiation_monochromator graphite
_diffrn_radiation_source 'fine-focus sealed tube'
_diffrn_radiation_type MoK\a
_diffrn_radiation_wavelength 0.71073
_diffrn_reflns_av_R_equivalents 0.0840
_diffrn_reflns_av_sigmaI/netI 0.1394
_diffrn_reflns_limit_h_max 11
_diffrn_reflns_limit_h_min -10
_diffrn_reflns_limit_k_max 20
_diffrn_reflns_limit_k_min -19
_diffrn_reflns_limit_l_max 15
_diffrn_reflns_limit_l_min -14
_diffrn_reflns_number 10200
_diffrn_reflns_theta_full 27.00
_diffrn_reflns_theta_max 27.00
_diffrn_reflns_theta_min 2.15
_exptl_absorpt_coefficient_mu 1.684
_exptl_absorpt_correction_T_max 1.00000
_exptl_absorpt_correction_T_min 0.86201
_exptl_absorpt_correction_type empirical
_exptl_crystal_colour red
_exptl_crystal_density_diffrn 1.636
_exptl_crystal_density_method 'not measured'
_exptl_crystal_F_000 872
_exptl_crystal_size_max 0.255
_exptl_crystal_size_mid 0.231
_exptl_crystal_size_min 0.050
_refine_diff_density_max 0.571
_refine_diff_density_min -0.345
_refine_diff_density_rms 0.075
_refine_ls_extinction_method none
_refine_ls_goodness_of_fit_ref 0.809
_refine_ls_hydrogen_treatment constr
_refine_ls_matrix_type full
_refine_ls_number_parameters 235
_refine_ls_number_reflns 3793
_refine_ls_number_restraints 0
_refine_ls_restrained_S_all 0.809
_refine_ls_R_factor_all 0.1233
_refine_ls_R_factor_gt 0.0565
_refine_ls_shift/su_max 0.000
_refine_ls_shift/su_mean 0.000
_refine_ls_structure_factor_coef Fsqd
_refine_ls_weighting_details 'calc w=1/[\s^2^(Fo^2^)+(0.0150P)^2^+0.0000P] where P=(Fo^2^+2Fc^2^)/3'
_refine_ls_weighting_scheme calc
_refine_ls_wR_factor_gt 0.0782
_refine_ls_wR_factor_ref 0.0947
_reflns_number_gt 1934
_reflns_number_total 3793
_reflns_threshold_expression >2sigma(I)
_cod_data_source_file b607283f.txt
_cod_data_source_block compl-6.cif
_cod_depositor_comments
;
The following automatic conversions were performed:
'_symmetry_cell_setting' value 'Monoclinic' changed to 'monoclinic'
according to '/home/saulius/struct/CIF-dictionaries/cif_core.dic'
dictionary named 'cif_core.dic' version 2.4.1 from 2010-06-29.

Automatic conversion script
Id: cif_fix_enum 1527 2010-12-29 10:47:43Z saulius 
;
_cod_original_cell_volume 1745.8(5)
_cod_original_sg_symbol_H-M P2(1)/n
_cod_database_code 7007552

loop_
_symmetry_equiv_pos_as_xyz
'x, y, z'
'-x+1/2, y+1/2, -z+1/2'
'-x, -y, -z'
'x-1/2, -y-1/2, z-1/2'

loop_
_atom_site_label
_atom_site_type_symbol
_atom_site_fract_x
_atom_site_fract_y
_atom_site_fract_z
_atom_site_U_iso_or_equiv
_atom_site_adp_type
_atom_site_occupancy
_atom_site_symmetry_multiplicity
_atom_site_calc_flag
_atom_site_refinement_flags
_atom_site_disorder_assembly
_atom_site_disorder_group
Fe1 Fe 0.63154(8) 0.35683(4) 0.82084(6) 0.0422(2) Uani 1 1 d . . .
Fe2 Fe 0.78656(7) 0.21883(4) 0.80276(6) 0.0383(2) Uani 1 1 d . . .
O1 O 0.6669(5) 0.5259(3) 0.9001(4) 0.0983(17) Uani 1 1 d . . .
O2 O 0.5804(4) 0.4142(3) 0.5867(3) 0.0751(13) Uani 1 1 d . . .
O3 O 0.6919(5) 0.2248(3) 0.5601(3) 0.0745(13) Uani 1 1 d . . .
O4 O 1.0891(4) 0.1935(3) 0.7757(4) 0.0876(15) Uani 1 1 d . . .
C1 C 0.6528(7) 0.4587(4) 0.8708(5) 0.0637(18) Uani 1 1 d . . .
C2 C 0.6031(5) 0.3890(3) 0.6799(5) 0.0465(15) Uani 1 1 d . . .
C3 C 0.7323(6) 0.2255(3) 0.6559(5) 0.0473(15) Uani 1 1 d . . .
C4 C 0.9698(6) 0.2048(3) 0.7857(5) 0.0548(16) Uani 1 1 d . . .
C5 C 0.8443(5) 0.3399(3) 0.8438(4) 0.0383(13) Uani 1 1 d . . .
H5 H 0.8745 0.3413 0.9261 0.046 Uiso 1 1 calc R . .
C6 C 0.5781(5) 0.1803(3) 0.8391(5) 0.0462(14) Uani 1 1 d . . .
C7 C 0.6667(6) 0.1100(3) 0.8233(5) 0.0506(15) Uani 1 1 d . . .
H7 H 0.6465 0.0689 0.7683 0.061 Uiso 1 1 calc R . .
C8 C 0.7901(6) 0.1138(3) 0.9056(5) 0.0549(16) Uani 1 1 d . . .
H8 H 0.8658 0.0753 0.9143 0.066 Uiso 1 1 calc R . .
C9 C 0.7809(6) 0.1852(3) 0.9729(4) 0.0508(15) Uani 1 1 d . . .
H9 H 0.8508 0.2029 1.0314 0.061 Uiso 1 1 calc R . .
C10 C 0.6463(6) 0.2258(3) 0.9360(5) 0.0446(14) Uani 1 1 d . . .
C11 C 0.5853(6) 0.3019(3) 0.9739(5) 0.0598(17) Uani 1 1 d . . .
H11 H 0.6272 0.3294 1.0391 0.072 Uiso 1 1 calc R . .
C12 C 0.4589(7) 0.3327(3) 0.9075(6) 0.0652(19) Uani 1 1 d . . .
H12 H 0.4053 0.3755 0.9348 0.078 Uiso 1 1 calc R . .
C13 C 0.4160(6) 0.2990(4) 0.8027(6) 0.0618(18) Uani 1 1 d . . .
H13 H 0.3380 0.3283 0.7545 0.074 Uiso 1 1 calc R . .
C14 C 0.4356(5) 0.2077(3) 0.7770(5) 0.0589(16) Uani 1 1 d . . .
H14A H 0.3566 0.1754 0.8015 0.071 Uiso 1 1 calc R . .
H14B H 0.4350 0.1996 0.6958 0.071 Uiso 1 1 calc R . .
C17 C 0.9530(5) 0.3900(3) 0.7907(5) 0.0389(13) Uani 1 1 d . . .
C18 C 1.0557(6) 0.4367(3) 0.8570(5) 0.0544(16) Uani 1 1 d . . .
H18 H 1.0558 0.4368 0.9355 0.065 Uiso 1 1 calc R . .
C19 C 1.1595(6) 0.4838(4) 0.8099(6) 0.0670(19) Uani 1 1 d . . .
H19 H 1.2276 0.5148 0.8569 0.080 Uiso 1 1 calc R . .
C20 C 1.1613(7) 0.4845(4) 0.6950(7) 0.072(2) Uani 1 1 d . . .
H20 H 1.2296 0.5163 0.6630 0.087 Uiso 1 1 calc R . .
C21 C 1.0608(7) 0.4373(4) 0.6271(5) 0.0620(18) Uani 1 1 d . . .
H21 H 1.0632 0.4365 0.5489 0.074 Uiso 1 1 calc R . .
C22 C 0.9558(6) 0.3909(3) 0.6730(5) 0.0497(15) Uani 1 1 d . . .
H22 H 0.8873 0.3604 0.6255 0.060 Uiso 1 1 calc R . .

loop_
_atom_site_aniso_label
_atom_site_aniso_U_11
_atom_site_aniso_U_22
_atom_site_aniso_U_33
_atom_site_aniso_U_23
_atom_site_aniso_U_13
_atom_site_aniso_U_12
Fe1 0.0428(5) 0.0318(4) 0.0539(5) -0.0035(4) 0.0137(4) 0.0029(4)
Fe2 0.0334(4) 0.0325(4) 0.0496(5) -0.0007(4) 0.0073(4) 0.0011(4)
O1 0.169(5) 0.042(3) 0.091(4) -0.025(3) 0.043(3) -0.009(3)
O2 0.092(3) 0.063(3) 0.064(3) 0.007(2) -0.015(3) -0.011(2)
O3 0.096(3) 0.070(3) 0.057(3) -0.012(3) 0.004(3) 0.006(2)
O4 0.042(3) 0.111(4) 0.113(4) 0.010(3) 0.018(3) 0.019(3)
C1 0.089(5) 0.053(4) 0.056(4) -0.009(4) 0.034(4) -0.007(4)
C2 0.042(4) 0.038(4) 0.058(4) -0.009(3) -0.002(3) -0.006(3)
C3 0.048(4) 0.032(3) 0.061(4) -0.007(3) 0.006(3) 0.000(3)
C4 0.047(4) 0.046(4) 0.071(4) 0.001(3) 0.001(3) 0.003(3)
C5 0.050(3) 0.037(3) 0.029(3) -0.006(2) 0.009(3) -0.010(3)
C6 0.035(3) 0.035(3) 0.071(4) 0.005(3) 0.016(3) -0.007(3)
C7 0.047(4) 0.025(3) 0.083(4) -0.003(3) 0.022(3) -0.010(3)
C8 0.052(4) 0.040(4) 0.073(4) 0.017(3) 0.009(3) 0.007(3)
C9 0.061(4) 0.044(4) 0.048(4) 0.006(3) 0.008(3) 0.002(3)
C10 0.050(4) 0.032(3) 0.055(4) 0.009(3) 0.020(3) -0.004(3)
C11 0.068(4) 0.051(4) 0.065(4) -0.003(3) 0.026(4) -0.003(3)
C12 0.065(5) 0.042(4) 0.098(5) -0.001(4) 0.047(4) 0.013(3)
C13 0.043(4) 0.043(4) 0.102(5) 0.008(4) 0.019(4) 0.014(3)
C14 0.033(3) 0.048(4) 0.096(5) 0.000(4) 0.006(3) 0.000(3)
C17 0.041(3) 0.020(3) 0.057(4) -0.001(3) 0.010(3) 0.003(2)
C18 0.045(4) 0.043(4) 0.073(4) -0.001(3) -0.001(3) 0.000(3)
C19 0.048(4) 0.043(4) 0.108(6) 0.013(4) 0.001(4) -0.004(3)
C20 0.055(4) 0.037(4) 0.132(7) 0.019(5) 0.040(5) 0.000(3)
C21 0.077(5) 0.043(4) 0.074(4) 0.010(4) 0.041(4) 0.015(3)
C22 0.052(4) 0.039(3) 0.061(4) -0.004(3) 0.019(3) -0.001(3)

loop_
_atom_type_symbol
_atom_type_description
_atom_type_scat_dispersion_real
_atom_type_scat_dispersion_imag
_atom_type_scat_source
C C 0.0033 0.0016 'International Tables Vol C Tables 4.2.6.8 and 6.1.1.4'
H H 0.0000 0.0000 'International Tables Vol C Tables 4.2.6.8 and 6.1.1.4'
O O 0.0106 0.0060 'International Tables Vol C Tables 4.2.6.8 and 6.1.1.4'
Fe Fe 0.3463 0.8444 'International Tables Vol C Tables 4.2.6.8 and 6.1.1.4'

loop_
_geom_angle_atom_site_label_1
_geom_angle_atom_site_label_2
_geom_angle_atom_site_label_3
_geom_angle
_geom_angle_site_symmetry_1
_geom_angle_site_symmetry_3
_geom_angle_publ_flag
C2 Fe1 C1 92.5(2) . . ?
C2 Fe1 C5 101.5(2) . . ?
C1 Fe1 C5 90.9(2) . . ?
C2 Fe1 C12 120.6(3) . . ?
C1 Fe1 C12 94.0(2) . . ?
C5 Fe1 C12 137.3(2) . . ?
C2 Fe1 C11 158.4(2) . . ?
C1 Fe1 C11 97.3(2) . . ?
C5 Fe1 C11 97.6(2) . . ?
C12 Fe1 C11 39.70(19) . . ?
C2 Fe1 C13 90.5(2) . . ?
C1 Fe1 C13 119.7(3) . . ?
C5 Fe1 C13 146.8(2) . . ?
C12 Fe1 C13 37.56(19) . . ?
C11 Fe1 C13 67.9(2) . . ?
C2 Fe1 C10 140.0(2) . . ?
C1 Fe1 C10 127.5(2) . . ?
C5 Fe1 C10 79.90(18) . . ?
C12 Fe1 C10 63.7(2) . . ?
C11 Fe1 C10 35.14(17) . . ?
C13 Fe1 C10 71.38(19) . . ?
C2 Fe1 Fe2 100.82(17) . . ?
C1 Fe1 Fe2 140.5(2) . . ?
C5 Fe1 Fe2 50.12(13) . . ?
C12 Fe1 Fe2 110.11(16) . . ?
C11 Fe1 Fe2 83.70(16) . . ?
C13 Fe1 Fe2 97.45(15) . . ?
C10 Fe1 Fe2 49.51(12) . . ?
C4 Fe2 C3 92.9(3) . . ?
C4 Fe2 C5 85.7(2) . . ?
C3 Fe2 C5 102.0(2) . . ?
C4 Fe2 C8 91.1(2) . . ?
C3 Fe2 C8 127.8(2) . . ?
C5 Fe2 C8 130.2(2) . . ?
C4 Fe2 C9 102.8(2) . . ?
C3 Fe2 C9 158.9(2) . . ?
C5 Fe2 C9 93.1(2) . . ?
C8 Fe2 C9 39.40(18) . . ?
C4 Fe2 C7 116.0(2) . . ?
C3 Fe2 C7 94.5(2) . . ?
C5 Fe2 C7 152.1(2) . . ?
C8 Fe2 C7 39.20(17) . . ?
C9 Fe2 C7 66.1(2) . . ?
C4 Fe2 C6 154.9(2) . . ?
C3 Fe2 C6 93.9(2) . . ?
C5 Fe2 C6 116.3(2) . . ?
C8 Fe2 C6 65.8(2) . . ?
C9 Fe2 C6 66.0(2) . . ?
C7 Fe2 C6 39.38(18) . . ?
C4 Fe2 C10 140.3(2) . . ?
C3 Fe2 C10 126.8(2) . . ?
C5 Fe2 C10 86.53(19) . . ?
C8 Fe2 C10 65.3(2) . . ?
C9 Fe2 C10 38.92(17) . . ?
C7 Fe2 C10 65.6(2) . . ?
C6 Fe2 C10 39.16(17) . . ?
C4 Fe2 Fe1 131.02(18) . . ?
C3 Fe2 Fe1 86.58(17) . . ?
C5 Fe2 Fe1 47.08(13) . . ?
C8 Fe2 Fe1 126.70(16) . . ?
C9 Fe2 Fe1 93.31(15) . . ?
C7 Fe2 Fe1 112.85(15) . . ?
C6 Fe2 Fe1 73.51(15) . . ?
C10 Fe2 Fe1 61.41(14) . . ?
O1 C1 Fe1 178.0(5) . . ?
O2 C2 Fe1 176.6(5) . . ?
O3 C3 Fe2 175.2(5) . . ?
O4 C4 Fe2 178.1(6) . . ?
C17 C5 Fe1 125.6(3) . . ?
C17 C5 Fe2 125.4(3) . . ?
Fe1 C5 Fe2 82.79(17) . . ?
C17 C5 H5 106.7 . . ?
Fe1 C5 H5 106.7 . . ?
Fe2 C5 H5 106.7 . . ?
C7 C6 C10 108.1(5) . . ?
C7 C6 C14 131.1(5) . . ?
C10 C6 C14 120.9(5) . . ?
C7 C6 Fe2 69.7(3) . . ?
C10 C6 Fe2 72.4(3) . . ?
C14 C6 Fe2 125.5(4) . . ?
C8 C7 C6 107.7(5) . . ?
C8 C7 Fe2 69.6(3) . . ?
C6 C7 Fe2 70.9(3) . . ?
C8 C7 H7 126.2 . . ?
C6 C7 H7 126.2 . . ?
Fe2 C7 H7 124.9 . . ?
C7 C8 C9 109.1(5) . . ?
C7 C8 Fe2 71.2(3) . . ?
C9 C8 Fe2 70.8(3) . . ?
C7 C8 H8 125.5 . . ?
C9 C8 H8 125.5 . . ?
Fe2 C8 H8 124.1 . . ?
C8 C9 C10 108.4(5) . . ?
C8 C9 Fe2 69.8(3) . . ?
C10 C9 Fe2 73.4(3) . . ?
C8 C9 H9 125.8 . . ?
C10 C9 H9 125.8 . . ?
Fe2 C9 H9 122.6 . . ?
C9 C10 C6 106.7(5) . . ?
C9 C10 C11 130.9(6) . . ?
C6 C10 C11 122.2(5) . . ?
C9 C10 Fe2 67.7(3) . . ?
C6 C10 Fe2 68.5(3) . . ?
C11 C10 Fe2 124.3(3) . . ?
C9 C10 Fe1 122.5(3) . . ?
C6 C10 Fe1 90.3(3) . . ?
C11 C10 Fe1 57.3(3) . . ?
Fe2 C10 Fe1 69.08(13) . . ?
C12 C11 C10 116.8(5) . . ?
C12 C11 Fe1 67.5(3) . . ?
C10 C11 Fe1 87.6(3) . . ?
C12 C11 H11 121.6 . . ?
C10 C11 H11 121.6 . . ?
Fe1 C11 H11 113.9 . . ?
C13 C12 C11 119.5(5) . . ?
C13 C12 Fe1 76.9(3) . . ?
C11 C12 Fe1 72.8(3) . . ?
C13 C12 H12 120.3 . . ?
C11 C12 H12 120.3 . . ?
Fe1 C12 H12 121.2 . . ?
C12 C13 C14 122.6(6) . . ?
C12 C13 Fe1 65.6(3) . . ?
C14 C13 Fe1 107.5(3) . . ?
C12 C13 H13 116.5 . . ?
C14 C13 H13 116.5 . . ?
Fe1 C13 H13 116.5 . . ?
C6 C14 C13 108.0(5) . . ?
C6 C14 H14A 110.1 . . ?
C13 C14 H14A 110.1 . . ?
C6 C14 H14B 110.1 . . ?
C13 C14 H14B 110.1 . . ?
H14A C14 H14B 108.4 . . ?
C18 C17 C22 117.8(5) . . ?
C18 C17 C5 120.4(5) . . ?
C22 C17 C5 121.8(5) . . ?
C17 C18 C19 121.8(6) . . ?
C17 C18 H18 119.1 . . ?
C19 C18 H18 119.1 . . ?
C20 C19 C18 120.1(6) . . ?
C20 C19 H19 119.9 . . ?
C18 C19 H19 119.9 . . ?
C19 C20 C21 119.0(6) . . ?
C19 C20 H20 120.5 . . ?
C21 C20 H20 120.5 . . ?
C20 C21 C22 121.4(6) . . ?
C20 C21 H21 119.3 . . ?
C22 C21 H21 119.3 . . ?
C21 C22 C17 119.9(5) . . ?
C21 C22 H22 120.0 . . ?
C17 C22 H22 120.0 . . ?

loop_
_geom_bond_atom_site_label_1
_geom_bond_atom_site_label_2
_geom_bond_distance
_geom_bond_site_symmetry_2
_geom_bond_publ_flag
Fe1 C2 1.737(6) . ?
Fe1 C1 1.745(6) . ?
Fe1 C5 1.967(5) . ?
Fe1 C12 2.041(5) . ?
Fe1 C11 2.110(5) . ?
Fe1 C13 2.183(5) . ?
Fe1 C10 2.505(5) . ?
Fe1 Fe2 2.6648(10) . ?
Fe2 C4 1.744(6) . ?
Fe2 C3 1.752(6) . ?
Fe2 C5 2.061(4) . ?
Fe2 C8 2.081(5) . ?
Fe2 C9 2.094(5) . ?
Fe2 C7 2.102(5) . ?
Fe2 C6 2.118(5) . ?
Fe2 C10 2.170(5) . ?
O1 C1 1.138(6) . ?
O2 C2 1.170(5) . ?
O3 C3 1.148(5) . ?
O4 C4 1.137(5) . ?
C5 C17 1.488(6) . ?
C5 H5 0.9800 . ?
C6 C7 1.422(6) . ?
C6 C10 1.438(6) . ?
C6 C14 1.490(6) . ?
C7 C8 1.403(6) . ?
C7 H7 0.9300 . ?
C8 C9 1.407(6) . ?
C8 H8 0.9300 . ?
C9 C10 1.422(6) . ?
C9 H9 0.9300 . ?
C10 C11 1.443(7) . ?
C11 C12 1.411(7) . ?
C11 H11 0.9300 . ?
C12 C13 1.366(7) . ?
C12 H12 0.9300 . ?
C13 C14 1.516(7) . ?
C13 H13 0.9800 . ?
C14 H14A 0.9700 . ?
C14 H14B 0.9700 . ?
C17 C18 1.375(6) . ?
C17 C22 1.397(6) . ?
C18 C19 1.394(7) . ?
C18 H18 0.9300 . ?
C19 C20 1.364(7) . ?
C19 H19 0.9300 . ?
C20 C21 1.376(7) . ?
C20 H20 0.9300 . ?
C21 C22 1.389(6) . ?
C21 H21 0.9300 . ?
C22 H22 0.9300 . ?

loop_
_geom_torsion_atom_site_label_1
_geom_torsion_atom_site_label_2
_geom_torsion_atom_site_label_3
_geom_torsion_atom_site_label_4
_geom_torsion
_geom_torsion_site_symmetry_1
_geom_torsion_site_symmetry_2
_geom_torsion_site_symmetry_3
_geom_torsion_site_symmetry_4
_geom_torsion_publ_flag
C2 Fe1 Fe2 C4 77.0(3) . . . . ?
C1 Fe1 Fe2 C4 -30.5(4) . . . . ?
C5 Fe1 Fe2 C4 -19.0(3) . . . . ?
C12 Fe1 Fe2 C4 -154.5(3) . . . . ?
C11 Fe1 Fe2 C4 -124.4(3) . . . . ?
C13 Fe1 Fe2 C4 168.9(3) . . . . ?
C10 Fe1 Fe2 C4 -133.4(3) . . . . ?
C2 Fe1 Fe2 C3 -13.9(2) . . . . ?
C1 Fe1 Fe2 C3 -121.4(3) . . . . ?
C5 Fe1 Fe2 C3 -109.9(2) . . . . ?
C12 Fe1 Fe2 C3 114.6(3) . . . . ?
C11 Fe1 Fe2 C3 144.7(2) . . . . ?
C13 Fe1 Fe2 C3 78.0(2) . . . . ?
C10 Fe1 Fe2 C3 135.7(2) . . . . ?
C2 Fe1 Fe2 C5 96.0(2) . . . . ?
C1 Fe1 Fe2 C5 -11.4(3) . . . . ?
C12 Fe1 Fe2 C5 -135.5(3) . . . . ?
C11 Fe1 Fe2 C5 -105.3(2) . . . . ?
C13 Fe1 Fe2 C5 -172.0(2) . . . . ?
C10 Fe1 Fe2 C5 -114.4(2) . . . . ?
C2 Fe1 Fe2 C8 -150.1(3) . . . . ?
C1 Fe1 Fe2 C8 102.5(4) . . . . ?
C5 Fe1 Fe2 C8 113.9(3) . . . . ?
C12 Fe1 Fe2 C8 -21.6(3) . . . . ?
C11 Fe1 Fe2 C8 8.6(3) . . . . ?
C13 Fe1 Fe2 C8 -58.1(3) . . . . ?
C10 Fe1 Fe2 C8 -0.5(3) . . . . ?
C2 Fe1 Fe2 C9 -172.8(2) . . . . ?
C1 Fe1 Fe2 C9 79.7(3) . . . . ?
C5 Fe1 Fe2 C9 91.2(2) . . . . ?
C12 Fe1 Fe2 C9 -44.3(3) . . . . ?
C11 Fe1 Fe2 C9 -14.2(2) . . . . ?
C13 Fe1 Fe2 C9 -80.9(2) . . . . ?
C10 Fe1 Fe2 C9 -23.2(2) . . . . ?
C2 Fe1 Fe2 C7 -107.3(2) . . . . ?
C1 Fe1 Fe2 C7 145.2(3) . . . . ?
C5 Fe1 Fe2 C7 156.6(2) . . . . ?
C12 Fe1 Fe2 C7 21.1(3) . . . . ?
C11 Fe1 Fe2 C7 51.3(2) . . . . ?
C13 Fe1 Fe2 C7 -15.4(2) . . . . ?
C10 Fe1 Fe2 C7 42.2(2) . . . . ?
C2 Fe1 Fe2 C6 -109.0(2) . . . . ?
C1 Fe1 Fe2 C6 143.5(3) . . . . ?
C5 Fe1 Fe2 C6 154.9(2) . . . . ?
C12 Fe1 Fe2 C6 19.5(3) . . . . ?
C11 Fe1 Fe2 C6 49.6(2) . . . . ?
C13 Fe1 Fe2 C6 -17.1(2) . . . . ?
C10 Fe1 Fe2 C6 40.57(19) . . . . ?
C2 Fe1 Fe2 C10 -149.6(2) . . . . ?
C1 Fe1 Fe2 C10 102.9(3) . . . . ?
C5 Fe1 Fe2 C10 114.4(2) . . . . ?
C12 Fe1 Fe2 C10 -21.1(3) . . . . ?
C11 Fe1 Fe2 C10 9.0(2) . . . . ?
C13 Fe1 Fe2 C10 -57.6(2) . . . . ?
C2 Fe1 C1 O1 -11(17) . . . . ?
C5 Fe1 C1 O1 90(17) . . . . ?
C12 Fe1 C1 O1 -132(17) . . . . ?
C11 Fe1 C1 O1 -172(17) . . . . ?
C13 Fe1 C1 O1 -103(17) . . . . ?
C10 Fe1 C1 O1 168(17) . . . . ?
Fe2 Fe1 C1 O1 99(17) . . . . ?
C1 Fe1 C2 O2 -35(9) . . . . ?
C5 Fe1 C2 O2 -126(9) . . . . ?
C12 Fe1 C2 O2 61(9) . . . . ?
C11 Fe1 C2 O2 82(9) . . . . ?
C13 Fe1 C2 O2 85(9) . . . . ?
C10 Fe1 C2 O2 146(8) . . . . ?
Fe2 Fe1 C2 O2 -177(100) . . . . ?
C4 Fe2 C3 O3 112(6) . . . . ?
C5 Fe2 C3 O3 -162(6) . . . . ?
C8 Fe2 C3 O3 18(6) . . . . ?
C9 Fe2 C3 O3 -27(7) . . . . ?
C7 Fe2 C3 O3 -5(6) . . . . ?
C6 Fe2 C3 O3 -44(6) . . . . ?
C10 Fe2 C3 O3 -67(6) . . . . ?
Fe1 Fe2 C3 O3 -117(6) . . . . ?
C3 Fe2 C4 O4 -114(18) . . . . ?
C5 Fe2 C4 O4 144(18) . . . . ?
C8 Fe2 C4 O4 14(18) . . . . ?
C9 Fe2 C4 O4 52(18) . . . . ?
C7 Fe2 C4 O4 -17(18) . . . . ?
C6 Fe2 C4 O4 -8(19) . . . . ?
C10 Fe2 C4 O4 65(18) . . . . ?
Fe1 Fe2 C4 O4 158(18) . . . . ?
C2 Fe1 C5 C17 34.3(4) . . . . ?
C1 Fe1 C5 C17 -58.4(4) . . . . ?
C12 Fe1 C5 C17 -155.2(4) . . . . ?
C11 Fe1 C5 C17 -155.9(4) . . . . ?
C13 Fe1 C5 C17 143.4(4) . . . . ?
C10 Fe1 C5 C17 173.6(4) . . . . ?
Fe2 Fe1 C5 C17 128.9(5) . . . . ?
C2 Fe1 C5 Fe2 -94.6(2) . . . . ?
C1 Fe1 C5 Fe2 172.8(2) . . . . ?
C12 Fe1 C5 Fe2 75.9(3) . . . . ?
C11 Fe1 C5 Fe2 75.2(2) . . . . ?
C13 Fe1 C5 Fe2 14.6(4) . . . . ?
C10 Fe1 C5 Fe2 44.72(16) . . . . ?
C4 Fe2 C5 C17 36.6(4) . . . . ?
C3 Fe2 C5 C17 -55.4(5) . . . . ?
C8 Fe2 C5 C17 124.5(4) . . . . ?
C9 Fe2 C5 C17 139.3(4) . . . . ?
C7 Fe2 C5 C17 179.5(4) . . . . ?
C6 Fe2 C5 C17 -156.0(4) . . . . ?
C10 Fe2 C5 C17 177.7(4) . . . . ?
Fe1 Fe2 C5 C17 -129.1(5) . . . . ?
C4 Fe2 C5 Fe1 165.7(2) . . . . ?
C3 Fe2 C5 Fe1 73.6(2) . . . . ?
C8 Fe2 C5 Fe1 -106.5(2) . . . . ?
C9 Fe2 C5 Fe1 -91.63(19) . . . . ?
C7 Fe2 C5 Fe1 -51.4(5) . . . . ?
C6 Fe2 C5 Fe1 -26.9(2) . . . . ?
C10 Fe2 C5 Fe1 -53.25(19) . . . . ?
C4 Fe2 C6 C7 -13.2(7) . . . . ?
C3 Fe2 C6 C7 92.3(4) . . . . ?
C5 Fe2 C6 C7 -162.2(3) . . . . ?
C8 Fe2 C6 C7 -37.7(3) . . . . ?
C9 Fe2 C6 C7 -81.0(3) . . . . ?
C10 Fe2 C6 C7 -117.7(5) . . . . ?
Fe1 Fe2 C6 C7 177.6(4) . . . . ?
C4 Fe2 C6 C10 104.5(6) . . . . ?
C3 Fe2 C6 C10 -150.0(3) . . . . ?
C5 Fe2 C6 C10 -44.5(4) . . . . ?
C8 Fe2 C6 C10 80.0(3) . . . . ?
C9 Fe2 C6 C10 36.7(3) . . . . ?
C7 Fe2 C6 C10 117.7(5) . . . . ?
Fe1 Fe2 C6 C10 -64.7(3) . . . . ?
C4 Fe2 C6 C14 -139.8(6) . . . . ?
C3 Fe2 C6 C14 -34.3(5) . . . . ?
C5 Fe2 C6 C14 71.2(5) . . . . ?
C8 Fe2 C6 C14 -164.3(6) . . . . ?
C9 Fe2 C6 C14 152.4(5) . . . . ?
C7 Fe2 C6 C14 -126.6(7) . . . . ?
C10 Fe2 C6 C14 115.7(6) . . . . ?
Fe1 Fe2 C6 C14 51.0(4) . . . . ?
C10 C6 C7 C8 -2.4(6) . . . . ?
C14 C6 C7 C8 -179.9(5) . . . . ?
Fe2 C6 C7 C8 60.2(3) . . . . ?
C10 C6 C7 Fe2 -62.6(3) . . . . ?
C14 C6 C7 Fe2 119.9(6) . . . . ?
C4 Fe2 C7 C8 55.7(4) . . . . ?
C3 Fe2 C7 C8 151.2(3) . . . . ?
C5 Fe2 C7 C8 -82.2(5) . . . . ?
C9 Fe2 C7 C8 -37.4(3) . . . . ?
C6 Fe2 C7 C8 -118.1(5) . . . . ?
C10 Fe2 C7 C8 -80.2(3) . . . . ?
Fe1 Fe2 C7 C8 -120.6(3) . . . . ?
C4 Fe2 C7 C6 173.8(4) . . . . ?
C3 Fe2 C7 C6 -90.7(4) . . . . ?
C5 Fe2 C7 C6 35.9(6) . . . . ?
C8 Fe2 C7 C6 118.1(5) . . . . ?
C9 Fe2 C7 C6 80.7(3) . . . . ?
C10 Fe2 C7 C6 37.9(3) . . . . ?
Fe1 Fe2 C7 C6 -2.5(4) . . . . ?
C6 C7 C8 C9 0.0(6) . . . . ?
Fe2 C7 C8 C9 61.0(4) . . . . ?
C6 C7 C8 Fe2 -61.0(3) . . . . ?
C4 Fe2 C8 C7 -132.0(4) . . . . ?
C3 Fe2 C8 C7 -37.4(4) . . . . ?
C5 Fe2 C8 C7 142.7(3) . . . . ?
C9 Fe2 C8 C7 118.9(5) . . . . ?
C6 Fe2 C8 C7 37.8(3) . . . . ?
C10 Fe2 C8 C7 81.0(3) . . . . ?
Fe1 Fe2 C8 C7 81.5(3) . . . . ?
C4 Fe2 C8 C9 109.0(4) . . . . ?
C3 Fe2 C8 C9 -156.4(3) . . . . ?
C5 Fe2 C8 C9 23.7(4) . . . . ?
C7 Fe2 C8 C9 -118.9(5) . . . . ?
C6 Fe2 C8 C9 -81.1(4) . . . . ?
C10 Fe2 C8 C9 -37.9(3) . . . . ?
Fe1 Fe2 C8 C9 -37.4(4) . . . . ?
C7 C8 C9 C10 2.5(6) . . . . ?
Fe2 C8 C9 C10 63.7(4) . . . . ?
C7 C8 C9 Fe2 -61.2(4) . . . . ?
C4 Fe2 C9 C8 -75.8(4) . . . . ?
C3 Fe2 C9 C8 61.7(8) . . . . ?
C5 Fe2 C9 C8 -162.1(3) . . . . ?
C7 Fe2 C9 C8 37.2(3) . . . . ?
C6 Fe2 C9 C8 80.5(3) . . . . ?
C10 Fe2 C9 C8 117.4(5) . . . . ?
Fe1 Fe2 C9 C8 150.8(3) . . . . ?
C4 Fe2 C9 C10 166.8(3) . . . . ?
C3 Fe2 C9 C10 -55.7(8) . . . . ?
C5 Fe2 C9 C10 80.6(3) . . . . ?
C8 Fe2 C9 C10 -117.4(5) . . . . ?
C7 Fe2 C9 C10 -80.1(3) . . . . ?
C6 Fe2 C9 C10 -36.9(3) . . . . ?
Fe1 Fe2 C9 C10 33.4(3) . . . . ?
C8 C9 C10 C6 -3.9(6) . . . . ?
Fe2 C9 C10 C6 57.5(3) . . . . ?
C8 C9 C10 C11 -178.2(5) . . . . ?
Fe2 C9 C10 C11 -116.8(5) . . . . ?
C8 C9 C10 Fe2 -61.4(4) . . . . ?
C8 C9 C10 Fe1 -105.4(5) . . . . ?
Fe2 C9 C10 Fe1 -43.9(3) . . . . ?
C7 C6 C10 C9 3.9(6) . . . . ?
C14 C6 C10 C9 -178.3(4) . . . . ?
Fe2 C6 C10 C9 -57.0(3) . . . . ?
C7 C6 C10 C11 178.8(4) . . . . ?
C14 C6 C10 C11 -3.4(7) . . . . ?
Fe2 C6 C10 C11 117.9(5) . . . . ?
C7 C6 C10 Fe2 60.9(3) . . . . ?
C14 C6 C10 Fe2 -121.3(5) . . . . ?
C7 C6 C10 Fe1 128.2(4) . . . . ?
C14 C6 C10 Fe1 -54.0(5) . . . . ?
Fe2 C6 C10 Fe1 67.29(14) . . . . ?
C4 Fe2 C10 C9 -20.3(5) . . . . ?
C3 Fe2 C10 C9 158.2(3) . . . . ?
C5 Fe2 C10 C9 -99.3(3) . . . . ?
C8 Fe2 C10 C9 38.3(3) . . . . ?
C7 Fe2 C10 C9 81.6(3) . . . . ?
C6 Fe2 C10 C9 119.7(5) . . . . ?
Fe1 Fe2 C10 C9 -141.2(4) . . . . ?
C4 Fe2 C10 C6 -140.0(4) . . . . ?
C3 Fe2 C10 C6 38.5(4) . . . . ?
C5 Fe2 C10 C6 141.0(3) . . . . ?
C8 Fe2 C10 C6 -81.4(3) . . . . ?
C9 Fe2 C10 C6 -119.7(5) . . . . ?
C7 Fe2 C10 C6 -38.1(3) . . . . ?
Fe1 Fe2 C10 C6 99.0(3) . . . . ?
C4 Fe2 C10 C11 104.9(6) . . . . ?
C3 Fe2 C10 C11 -76.6(6) . . . . ?
C5 Fe2 C10 C11 25.9(5) . . . . ?
C8 Fe2 C10 C11 163.5(6) . . . . ?
C9 Fe2 C10 C11 125.2(7) . . . . ?
C7 Fe2 C10 C11 -153.2(6) . . . . ?
C6 Fe2 C10 C11 -115.1(6) . . . . ?
Fe1 Fe2 C10 C11 -16.0(4) . . . . ?
C4 Fe2 C10 Fe1 120.9(3) . . . . ?
C3 Fe2 C10 Fe1 -60.5(3) . . . . ?
C5 Fe2 C10 Fe1 41.94(15) . . . . ?
C8 Fe2 C10 Fe1 179.6(2) . . . . ?
C9 Fe2 C10 Fe1 141.2(4) . . . . ?
C7 Fe2 C10 Fe1 -137.1(2) . . . . ?
C6 Fe2 C10 Fe1 -99.0(3) . . . . ?
C2 Fe1 C10 C9 94.1(5) . . . . ?
C1 Fe1 C10 C9 -85.1(5) . . . . ?
C5 Fe1 C10 C9 -1.8(5) . . . . ?
C12 Fe1 C10 C9 -158.8(5) . . . . ?
C11 Fe1 C10 C9 -120.9(7) . . . . ?
C13 Fe1 C10 C9 161.3(5) . . . . ?
Fe2 Fe1 C10 C9 43.4(4) . . . . ?
C2 Fe1 C10 C6 -16.1(5) . . . . ?
C1 Fe1 C10 C6 164.7(3) . . . . ?
C5 Fe1 C10 C6 -112.0(3) . . . . ?
C12 Fe1 C10 C6 91.1(4) . . . . ?
C11 Fe1 C10 C6 129.0(5) . . . . ?
C13 Fe1 C10 C6 51.1(3) . . . . ?
Fe2 Fe1 C10 C6 -66.7(3) . . . . ?
C2 Fe1 C10 C11 -145.0(4) . . . . ?
C1 Fe1 C10 C11 35.7(5) . . . . ?
C5 Fe1 C10 C11 119.0(4) . . . . ?
C12 Fe1 C10 C11 -37.9(4) . . . . ?
C13 Fe1 C10 C11 -77.9(4) . . . . ?
Fe2 Fe1 C10 C11 164.3(4) . . . . ?
C2 Fe1 C10 Fe2 50.7(4) . . . . ?
C1 Fe1 C10 Fe2 -128.5(3) . . . . ?
C5 Fe1 C10 Fe2 -45.24(16) . . . . ?
C12 Fe1 C10 Fe2 157.8(3) . . . . ?
C11 Fe1 C10 Fe2 -164.3(4) . . . . ?
C13 Fe1 C10 Fe2 117.9(2) . . . . ?
C9 C10 C11 C12 170.0(5) . . . . ?
C6 C10 C11 C12 -3.5(7) . . . . ?
Fe2 C10 C11 C12 81.1(6) . . . . ?
Fe1 C10 C11 C12 63.2(4) . . . . ?
C9 C10 C11 Fe1 106.8(5) . . . . ?
C6 C10 C11 Fe1 -66.7(5) . . . . ?
Fe2 C10 C11 Fe1 17.9(5) . . . . ?
C2 Fe1 C11 C12 -28.9(8) . . . . ?
C1 Fe1 C11 C12 87.4(4) . . . . ?
C5 Fe1 C11 C12 179.3(4) . . . . ?
C13 Fe1 C11 C12 -31.7(3) . . . . ?
C10 Fe1 C11 C12 -120.4(5) . . . . ?
Fe2 Fe1 C11 C12 -132.4(3) . . . . ?
C2 Fe1 C11 C10 91.6(7) . . . . ?
C1 Fe1 C11 C10 -152.2(4) . . . . ?
C5 Fe1 C11 C10 -60.3(4) . . . . ?
C12 Fe1 C11 C10 120.4(5) . . . . ?
C13 Fe1 C11 C10 88.7(4) . . . . ?
Fe2 Fe1 C11 C10 -12.0(3) . . . . ?
C10 C11 C12 C13 -11.5(8) . . . . ?
Fe1 C11 C12 C13 63.4(5) . . . . ?
C10 C11 C12 Fe1 -74.9(4) . . . . ?
C2 Fe1 C12 C13 41.1(4) . . . . ?
C1 Fe1 C12 C13 136.4(4) . . . . ?
C5 Fe1 C12 C13 -128.0(4) . . . . ?
C11 Fe1 C12 C13 -126.9(5) . . . . ?
C10 Fe1 C12 C13 -93.3(4) . . . . ?
Fe2 Fe1 C12 C13 -75.5(4) . . . . ?
C2 Fe1 C12 C11 168.1(3) . . . . ?
C1 Fe1 C12 C11 -96.7(4) . . . . ?
C5 Fe1 C12 C11 -1.0(5) . . . . ?
C13 Fe1 C12 C11 126.9(5) . . . . ?
C10 Fe1 C12 C11 33.6(3) . . . . ?
Fe2 Fe1 C12 C11 51.4(4) . . . . ?
C11 C12 C13 C14 34.6(8) . . . . ?
Fe1 C12 C13 C14 95.9(5) . . . . ?
C11 C12 C13 Fe1 -61.3(5) . . . . ?
C2 Fe1 C13 C12 -145.5(4) . . . . ?
C1 Fe1 C13 C12 -52.4(4) . . . . ?
C5 Fe1 C13 C12 102.3(5) . . . . ?
C11 Fe1 C13 C12 33.4(3) . . . . ?
C10 Fe1 C13 C12 70.8(4) . . . . ?
Fe2 Fe1 C13 C12 113.5(3) . . . . ?
C2 Fe1 C13 C14 96.0(4) . . . . ?
C1 Fe1 C13 C14 -170.9(4) . . . . ?
C5 Fe1 C13 C14 -16.2(7) . . . . ?
C12 Fe1 C13 C14 -118.4(6) . . . . ?
C11 Fe1 C13 C14 -85.0(4) . . . . ?
C10 Fe1 C13 C14 -47.6(4) . . . . ?
Fe2 Fe1 C13 C14 -4.9(4) . . . . ?
C7 C6 C14 C13 -161.5(5) . . . . ?
C10 C6 C14 C13 21.3(7) . . . . ?
Fe2 C6 C14 C13 -68.3(6) . . . . ?
C12 C13 C14 C6 -37.8(7) . . . . ?
Fe1 C13 C14 C6 34.0(5) . . . . ?
Fe1 C5 C17 C18 116.4(5) . . . . ?
Fe2 C5 C17 C18 -134.9(4) . . . . ?
Fe1 C5 C17 C22 -64.1(6) . . . . ?
Fe2 C5 C17 C22 44.6(7) . . . . ?
C22 C17 C18 C19 0.1(8) . . . . ?
C5 C17 C18 C19 179.6(5) . . . . ?
C17 C18 C19 C20 0.0(9) . . . . ?
C18 C19 C20 C21 -0.8(9) . . . . ?
C19 C20 C21 C22 1.6(9) . . . . ?
C20 C21 C22 C17 -1.5(8) . . . . ?
C18 C17 C22 C21 0.6(7) . . . . ?
C5 C17 C22 C21 -178.9(4) . . . . ?
